data_4037618
loop_
_publ_author_name
'Bugera, Maksym'
'Trofymchuk, Serhii'
'Tarasenko, Karen'
'Zaporozhets, Olga'
'Pustovit, Yurii'
'Mykhailiuk, Pavel K.'

_publ_section_title
;
 Deoxofluorination of Aliphatic Carboxylic Acids: a Route to
 Trifluoromethyl-Substituted Derivatives.
;
_journal_name_full 'The Journal of organic chemistry'
_journal_paper_doi 10.1021/acs.joc.9b02596
_journal_year 2019
_chemical_formula_moiety 'C10 H13 F3 O2'
_chemical_formula_sum 'C10 H13 F3 O2'
_chemical_formula_weight 222.20
_space_group_crystal_system triclinic
_space_group_IT_number 2
_space_group_name_Hall '-P 1'
_space_group_name_H-M_alt 'P -1'
_atom_sites_solution_hydrogens mixed
_audit_creation_method SHELXL-2016/4
_cell_angle_alpha 66.928(8)
_cell_angle_beta 80.968(10)
_cell_angle_gamma 83.515(9)
_cell_formula_units_Z 4
_cell_length_a 5.9984(18)
_cell_length_b 12.944(6)
_cell_length_c 13.935(6)
_cell_measurement_reflns_used 331
_cell_measurement_temperature 173(2)
_cell_measurement_theta_max 21.51
_cell_measurement_theta_min 3.18
_cell_volume 981.5(7)
_computing_cell_refinement 'Bruker SMART'
_computing_data_collection 'Bruker SMART'
_computing_data_reduction 'Bruker SAINT'
_computing_molecular_graphics 'Bruker SHELXTL'
_computing_publication_material 'Bruker SHELXTL'
_computing_structure_refinement 'SHELXL-2016/4 (Sheldrick, 2016)'
_computing_structure_solution 'Bruker SHELXTL'
_diffrn_ambient_temperature 173(2)
_diffrn_measured_fraction_theta_full 0.999
_diffrn_measured_fraction_theta_max 0.999
_diffrn_measurement_device_type 'CCD area detector'
_diffrn_measurement_method 'omega scan'
_diffrn_radiation_monochromator graphite
_diffrn_radiation_source 'sealed tube'
_diffrn_radiation_type MoK\a
_diffrn_radiation_wavelength 0.71073
_diffrn_reflns_av_R_equivalents 0.0555
_diffrn_reflns_av_unetI/netI 0.0834
_diffrn_reflns_Laue_measured_fraction_full 0.999
_diffrn_reflns_Laue_measured_fraction_max 0.999
_diffrn_reflns_limit_h_max 7
_diffrn_reflns_limit_h_min -7
_diffrn_reflns_limit_k_max 14
_diffrn_reflns_limit_k_min -15
_diffrn_reflns_limit_l_max 17
_diffrn_reflns_limit_l_min -17
_diffrn_reflns_number 10748
_diffrn_reflns_point_group_measured_fraction_full 0.999
_diffrn_reflns_point_group_measured_fraction_max 0.999
_diffrn_reflns_theta_full 25.242
_diffrn_reflns_theta_max 25.998
_diffrn_reflns_theta_min 1.713
_exptl_absorpt_coefficient_mu 0.140
_exptl_absorpt_correction_T_max 0.97
_exptl_absorpt_correction_T_min 0.68
_exptl_absorpt_correction_type numerical
_exptl_absorpt_process_details SADABS
_exptl_crystal_colour colourless
_exptl_crystal_density_diffrn 1.504
_exptl_crystal_description block
_exptl_crystal_F_000 464
_exptl_crystal_size_max 0.500
_exptl_crystal_size_mid 0.290
_exptl_crystal_size_min 0.200
_refine_diff_density_max 0.356
_refine_diff_density_min -0.211
_refine_diff_density_rms 0.056
_refine_ls_extinction_method none
_refine_ls_goodness_of_fit_ref 0.990
_refine_ls_hydrogen_treatment mixed
_refine_ls_matrix_type full
_refine_ls_number_parameters 279
_refine_ls_number_reflns 3861
_refine_ls_number_restraints 0
_refine_ls_restrained_S_all 0.990
_refine_ls_R_factor_all 0.1308
_refine_ls_R_factor_gt 0.0596
_refine_ls_shift/su_max 0.008
_refine_ls_shift/su_mean 0.001
_refine_ls_structure_factor_coef Fsqd
_refine_ls_weighting_details 'w=1/[\s^2^(Fo^2^)+(0.0586P)^2^] where P=(Fo^2^+2Fc^2^)/3'
_refine_ls_weighting_scheme calc
_refine_ls_wR_factor_gt 0.1217
_refine_ls_wR_factor_ref 0.1500
_reflns_Friedel_coverage 0.000
_reflns_number_gt 2002
_reflns_number_total 3861
_reflns_threshold_expression 'I > 2\s(I)'
_cod_data_source_file jo9b02596_si_006.cif
_cod_data_source_block xr97
_cod_database_code 4037618
_shelx_shelxl_version_number 2016/4
_shelx_space_group_comment
;
The symmetry employed for this shelxl refinement is uniquely defined
by the following loop, which should always be used as a source of
symmetry information in preference to the above space-group names.
They are only intended as comments.
;
_shelx_estimated_absorpt_t_min 0.933
_shelx_estimated_absorpt_t_max 0.973

loop_
_space_group_symop_operation_xyz
'x, y, z'
'-x, -y, -z'

loop_
_atom_site_label
_atom_site_type_symbol
_atom_site_fract_x
_atom_site_fract_y
_atom_site_fract_z
_atom_site_U_iso_or_equiv
_atom_site_adp_type
_atom_site_occupancy
_atom_site_site_symmetry_order
_atom_site_calc_flag
_atom_site_refinement_flags_posn
_atom_site_refinement_flags_adp
F1A F 0.4056(3) -0.17185(14) 0.36281(14) 0.0439(5) Uani 1 1 d . .
F2A F 0.3523(3) -0.10655(15) 0.48531(13) 0.0465(5) Uani 1 1 d . .
F3A F 0.0743(3) -0.11153(15) 0.40738(13) 0.0413(5) Uani 1 1 d . .
F1B F 0.6420(3) 0.41209(16) 0.47190(14) 0.0525(6) Uani 1 1 d . .
F2B F 0.9780(3) 0.35709(15) 0.42723(14) 0.0472(5) Uani 1 1 d . .
F3B F 0.7054(3) 0.34791(15) 0.34900(15) 0.0513(6) Uani 1 1 d . .
O1A O 0.6233(4) 0.3941(2) 0.1041(2) 0.0572(8) Uani 1 1 d . .
H1A H 0.645(7) 0.477(4) 0.054(4) 0.129(18) Uiso 1 1 d . .
O2A O 0.3320(4) 0.39343(18) 0.02788(19) 0.0580(8) Uani 1 1 d . .
O1B O 1.1246(4) 0.86935(19) 0.0367(2) 0.0533(7) Uani 1 1 d . .
H1B H 1.176(7) 0.968(5) -0.027(4) 0.16(2) Uiso 1 1 d . .
O2B O 0.7886(4) 0.92539(19) 0.09212(19) 0.0483(7) Uani 1 1 d . .
C1A C 0.4612(5) 0.3442(2) 0.0948(2) 0.0261(7) Uani 1 1 d . .
C2A C 0.4231(5) 0.2264(2) 0.1723(2) 0.0230(7) Uani 1 1 d . .
C3A C 0.3251(5) 0.1580(2) 0.1225(2) 0.0277(7) Uani 1 1 d . .
H3A1 H 0.436906 0.149168 0.065543 0.033 Uiso 1 1 calc R U
H3A2 H 0.187729 0.198631 0.091338 0.033 Uiso 1 1 calc R U
C4A C 0.2650(5) 0.0411(2) 0.2055(2) 0.0261(7) Uani 1 1 d . .
H4A1 H 0.099714 0.033825 0.214622 0.031 Uiso 1 1 calc R U
H4A2 H 0.340936 -0.018099 0.181479 0.031 Uiso 1 1 calc R U
C5A C 0.3410(4) 0.0258(2) 0.3103(2) 0.0222(7) Uani 1 1 d . .
C6A C 0.2143(5) 0.1147(2) 0.3491(2) 0.0284(7) Uani 1 1 d . .
H6A1 H 0.269821 0.108411 0.414551 0.034 Uiso 1 1 calc R U
H6A2 H 0.050777 0.101560 0.364962 0.034 Uiso 1 1 calc R U
C7A C 0.2514(5) 0.2330(2) 0.2647(2) 0.0298(8) Uani 1 1 d . .
H7A1 H 0.308196 0.280433 0.295688 0.036 Uiso 1 1 calc R U
H7A2 H 0.105812 0.268230 0.238815 0.036 Uiso 1 1 calc R U
C8A C 0.6406(5) 0.1649(2) 0.2165(2) 0.0301(8) Uani 1 1 d . .
H8A1 H 0.698759 0.205451 0.253832 0.036 Uiso 1 1 calc R U
H8A2 H 0.757052 0.163711 0.158104 0.036 Uiso 1 1 calc R U
C9A C 0.5951(4) 0.0440(2) 0.2926(2) 0.0288(7) Uani 1 1 d . .
H9A1 H 0.648969 0.029620 0.360548 0.035 Uiso 1 1 calc R U
H9A2 H 0.678976 -0.009567 0.263223 0.035 Uiso 1 1 calc R U
C10A C 0.2947(5) -0.0903(3) 0.3905(2) 0.0282(7) Uani 1 1 d . .
C1B C 0.9419(5) 0.8486(2) 0.0938(2) 0.0241(7) Uani 1 1 d . .
C2B C 0.8987(4) 0.7308(2) 0.1705(2) 0.0215(7) Uani 1 1 d . .
C3B C 1.0428(5) 0.6436(2) 0.1343(2) 0.0265(7) Uani 1 1 d . .
H3B2 H 1.003620 0.650418 0.065550 0.032 Uiso 1 1 calc R U
H3B1 H 1.204961 0.657707 0.125578 0.032 Uiso 1 1 calc R U
C4B C 0.9998(5) 0.5246(2) 0.2159(2) 0.0283(7) Uani 1 1 d . .
H4B2 H 0.940707 0.480077 0.182565 0.034 Uiso 1 1 calc R U
H4B1 H 1.143820 0.486802 0.241791 0.034 Uiso 1 1 calc R U
C5B C 0.8291(5) 0.5294(2) 0.3085(2) 0.0244(7) Uani 1 1 d . .
C6B C 0.9222(5) 0.5993(2) 0.3588(2) 0.0326(8) Uani 1 1 d . .
H6B2 H 1.065783 0.562703 0.386072 0.039 Uiso 1 1 calc R U
H6B1 H 0.812982 0.603226 0.418551 0.039 Uiso 1 1 calc R U
C7B C 0.9636(5) 0.7188(2) 0.2774(2) 0.0288(7) Uani 1 1 d . .
H7B2 H 1.124977 0.733891 0.269433 0.035 Uiso 1 1 calc R U
H7B1 H 0.871995 0.774376 0.301791 0.035 Uiso 1 1 calc R U
C8B C 0.6479(4) 0.7065(2) 0.1855(2) 0.0266(7) Uani 1 1 d . .
H8B2 H 0.553903 0.761936 0.209303 0.032 Uiso 1 1 calc R U
H8B1 H 0.602913 0.713878 0.117587 0.032 Uiso 1 1 calc R U
C9B C 0.6082(5) 0.5880(2) 0.2665(2) 0.0331(8) Uani 1 1 d . .
H9B2 H 0.545948 0.543789 0.233789 0.040 Uiso 1 1 calc R U
H9B1 H 0.496163 0.591881 0.325418 0.040 Uiso 1 1 calc R U
C10B C 0.7889(5) 0.4129(3) 0.3882(2) 0.0316(8) Uani 1 1 d . .

loop_
_atom_site_aniso_label
_atom_site_aniso_U_11
_atom_site_aniso_U_22
_atom_site_aniso_U_33
_atom_site_aniso_U_23
_atom_site_aniso_U_13
_atom_site_aniso_U_12
F1A 0.0564(13) 0.0215(11) 0.0490(13) -0.0123(10) 0.0007(9) 0.0028(9)
F2A 0.0697(14) 0.0376(12) 0.0280(11) -0.0032(9) -0.0139(9) -0.0100(10)
F3A 0.0354(11) 0.0381(12) 0.0432(11) -0.0071(9) 0.0025(8) -0.0149(9)
F1B 0.0682(15) 0.0368(13) 0.0375(12) -0.0051(10) 0.0155(10) -0.0080(10)
F2B 0.0608(14) 0.0309(12) 0.0394(12) -0.0028(9) -0.0125(10) 0.0078(10)
F3B 0.0771(15) 0.0294(12) 0.0478(13) -0.0108(10) -0.0082(11) -0.0189(10)
O1A 0.0601(18) 0.0315(16) 0.0719(19) 0.0034(14) -0.0338(14) -0.0211(12)
O2A 0.0800(19) 0.0260(15) 0.0635(17) 0.0064(13) -0.0507(15) -0.0146(13)
O1B 0.0445(16) 0.0251(15) 0.0694(18) -0.0085(13) 0.0284(13) -0.0038(11)
O2B 0.0388(15) 0.0227(14) 0.0646(17) -0.0055(13) 0.0152(12) 0.0022(11)
C1A 0.0276(17) 0.0248(18) 0.0279(18) -0.0109(15) -0.0059(14) -0.0031(14)
C2A 0.0244(17) 0.0227(17) 0.0246(17) -0.0112(14) -0.0052(13) -0.0011(13)
C3A 0.0305(18) 0.0264(19) 0.0253(17) -0.0078(15) -0.0052(13) -0.0033(14)
C4A 0.0290(17) 0.0280(19) 0.0247(17) -0.0127(15) -0.0044(13) -0.0040(13)
C5A 0.0209(16) 0.0226(17) 0.0221(17) -0.0081(14) 0.0003(12) -0.0030(12)
C6A 0.0301(18) 0.0266(19) 0.0264(18) -0.0109(15) 0.0042(13) -0.0017(14)
C7A 0.0326(19) 0.0264(19) 0.0328(19) -0.0162(16) -0.0003(14) 0.0023(14)
C8A 0.0218(17) 0.033(2) 0.0338(19) -0.0106(16) -0.0036(13) -0.0027(14)
C9A 0.0217(17) 0.0267(19) 0.0350(19) -0.0074(15) -0.0075(13) 0.0002(13)
C10A 0.0319(19) 0.031(2) 0.0240(18) -0.0128(15) -0.0021(14) -0.0022(14)
C1B 0.0233(17) 0.0238(19) 0.0267(18) -0.0126(15) 0.0016(13) -0.0025(14)
C2B 0.0217(16) 0.0216(17) 0.0227(17) -0.0099(14) -0.0013(12) -0.0044(12)
C3B 0.0261(17) 0.0267(19) 0.0264(18) -0.0120(15) 0.0028(13) -0.0021(13)
C4B 0.0333(18) 0.0232(18) 0.0310(18) -0.0139(15) -0.0021(14) -0.0017(13)
C5B 0.0292(17) 0.0235(18) 0.0198(17) -0.0074(14) -0.0038(13) -0.0014(13)
C6B 0.043(2) 0.029(2) 0.0291(19) -0.0136(16) -0.0067(15) -0.0044(15)
C7B 0.0338(18) 0.0268(19) 0.0317(18) -0.0155(15) -0.0083(14) -0.0036(14)
C8B 0.0200(16) 0.0255(18) 0.0321(18) -0.0080(15) -0.0037(13) -0.0019(13)
C9B 0.0267(18) 0.0278(19) 0.038(2) -0.0046(16) -0.0041(14) -0.0048(14)
C10B 0.038(2) 0.026(2) 0.0290(19) -0.0095(16) -0.0019(15) -0.0015(15)

loop_
_atom_type_symbol
_atom_type_description
_atom_type_scat_dispersion_real
_atom_type_scat_dispersion_imag
_atom_type_scat_source
C C 0.0033 0.0016 'International Tables Vol C Tables 4.2.6.8 and 6.1.1.4'
H H 0.0000 0.0000 'International Tables Vol C Tables 4.2.6.8 and 6.1.1.4'
O O 0.0106 0.0060 'International Tables Vol C Tables 4.2.6.8 and 6.1.1.4'
F F 0.0171 0.0103 'International Tables Vol C Tables 4.2.6.8 and 6.1.1.4'

loop_
_geom_angle_atom_site_label_1
_geom_angle_atom_site_label_2
_geom_angle_atom_site_label_3
_geom_angle
O2A C1A O1A 121.0(3)
O2A C1A C2A 121.0(3)
O1A C1A C2A 117.9(3)
C1A C2A C3A 111.1(2)
C1A C2A C8A 112.3(2)
C3A C2A C8A 109.0(2)
C1A C2A C7A 108.0(2)
C3A C2A C7A 108.4(2)
C8A C2A C7A 108.0(2)
C2A C3A C4A 110.6(2)
C5A C4A C3A 109.7(2)
C10A C5A C4A 110.4(2)
C10A C5A C6A 110.0(2)
C4A C5A C6A 109.3(2)
C10A C5A C9A 110.0(2)
C4A C5A C9A 108.6(2)
C6A C5A C9A 108.5(2)
C5A C6A C7A 110.0(2)
C6A C7A C2A 110.2(2)
C2A C8A C9A 110.4(2)
C8A C9A C5A 110.1(2)
F1A C10A F3A 105.9(2)
F1A C10A F2A 106.5(2)
F3A C10A F2A 105.7(2)
F1A C10A C5A 113.1(2)
F3A C10A C5A 112.5(2)
F2A C10A C5A 112.5(2)
O1B C1B O2B 121.8(3)
O1B C1B C2B 120.2(3)
O2B C1B C2B 118.0(3)
C1B C2B C8B 111.4(2)
C1B C2B C3B 111.2(2)
C8B C2B C3B 109.1(2)
C1B C2B C7B 107.9(2)
C8B C2B C7B 108.4(2)
C3B C2B C7B 108.7(2)
C4B C3B C2B 109.8(2)
C5B C4B C3B 110.5(2)
C10B C5B C9B 110.5(2)
C10B C5B C4B 110.2(2)
C9B C5B C4B 108.5(2)
C10B C5B C6B 110.0(2)
C9B C5B C6B 108.6(2)
C4B C5B C6B 108.9(2)
C5B C6B C7B 110.2(2)
C6B C7B C2B 110.0(2)
C9B C8B C2B 110.1(2)
C8B C9B C5B 110.7(2)
F3B C10B F2B 105.7(2)
F3B C10B F1B 106.1(3)
F2B C10B F1B 105.7(3)
F3B C10B C5B 112.8(3)
F2B C10B C5B 113.0(3)
F1B C10B C5B 112.8(3)

loop_
_geom_bond_atom_site_label_1
_geom_bond_atom_site_label_2
_geom_bond_distance
F1A C10A 1.337(3)
F2A C10A 1.348(3)
F3A C10A 1.346(3)
F1B C10B 1.344(3)
F2B C10B 1.343(3)
F3B C10B 1.341(3)
O1A C1A 1.275(3)
O2A C1A 1.235(3)
O1B C1B 1.237(3)
O2B C1B 1.271(3)
C1A C2A 1.501(4)
C2A C3A 1.529(4)
C2A C8A 1.532(4)
C2A C7A 1.542(4)
C3A C4A 1.542(4)
C4A C5A 1.531(4)
C5A C10A 1.506(4)
C5A C6A 1.534(4)
C5A C9A 1.535(4)
C6A C7A 1.537(4)
C8A C9A 1.534(4)
C1B C2B 1.503(4)
C2B C8B 1.537(4)
C2B C3B 1.538(4)
C2B C7B 1.543(4)
C3B C4B 1.535(4)
C4B C5B 1.534(4)
C5B C10B 1.501(4)
C5B C9B 1.530(4)
C5B C6B 1.535(4)
C6B C7B 1.537(4)
C8B C9B 1.525(4)
